data_7205605
loop_
_publ_author_name
'Dobrza\'nska, Liliana'

_publ_section_title
;
 Anion directed supramolecular architectures of silver(i) complexes
 with 1,3-bis(imidazol-1-ylmethyl)-2,4,6-trimethylbenzene and a
 reversible, solvent-induced structural change during a
 single-crystal-to-single-crystal transformation
;
_journal_issue 7
_journal_name_full CrystEngComm
_journal_page_first 2303
_journal_paper_doi 10.1039/c0ce00469c
_journal_volume 13
_journal_year 2011
_chemical_formula_sum 'C17 H20 Ag Cl N4'
_chemical_formula_weight 423.69
_chemical_name_common work
_chemical_name_systematic
;
?
;
_space_group_IT_number 14
_symmetry_cell_setting monoclinic
_symmetry_space_group_name_Hall '-P 2ybc'
_symmetry_space_group_name_H-M 'P 1 21/c 1'
_atom_sites_solution_hydrogens geom
_atom_sites_solution_primary direct
_atom_sites_solution_secondary difmap
_audit_creation_method SHELXL-97
_cell_angle_alpha 90.00
_cell_angle_beta 114.05(3)
_cell_angle_gamma 90.00
_cell_formula_units_Z 4
_cell_length_a 7.6290(15)
_cell_length_b 18.696(4)
_cell_length_c 13.297(3)
_cell_measurement_reflns_used 2652
_cell_measurement_temperature 100(2)
_cell_measurement_theta_max 25.425
_cell_measurement_theta_min 2.747
_cell_volume 1731.9(8)
_computing_cell_refinement 'SAINT (Bruker, 2002)'
_computing_data_collection 'SMART (Bruker, 2001)'
_computing_data_reduction SAINT
_computing_molecular_graphics 'Mercury (Macrae, 2008)'
_computing_structure_refinement 'SHELXS-97 (Sheldrick, 2008)'
_computing_structure_solution 'SHELXS-97 (Sheldrick, 2008)'
_diffrn_ambient_temperature 100(2)
_diffrn_measured_fraction_theta_full 0.992
_diffrn_measured_fraction_theta_max 0.992
_diffrn_measurement_device_type 'Bruker APEX CCD area-detector'
_diffrn_measurement_method \w
_diffrn_radiation_monochromator graphite
_diffrn_radiation_source 'fine-focus sealed tube'
_diffrn_radiation_type MoK\a
_diffrn_radiation_wavelength 0.71073
_diffrn_reflns_av_R_equivalents 0.0491
_diffrn_reflns_av_sigmaI/netI 0.0690
_diffrn_reflns_limit_h_max 6
_diffrn_reflns_limit_h_min -9
_diffrn_reflns_limit_k_max 22
_diffrn_reflns_limit_k_min -18
_diffrn_reflns_limit_l_max 15
_diffrn_reflns_limit_l_min -16
_diffrn_reflns_number 8476
_diffrn_reflns_theta_full 25.49
_diffrn_reflns_theta_max 25.49
_diffrn_reflns_theta_min 2.00
_exptl_absorpt_coefficient_mu 1.322
_exptl_absorpt_correction_T_max 0.7968
_exptl_absorpt_correction_T_min 0.7085
_exptl_absorpt_correction_type multi-scan
_exptl_absorpt_process_details 'SADABS (Sheldrick, 1997)'
_exptl_crystal_colour colorless
_exptl_crystal_density_diffrn 1.625
_exptl_crystal_density_method 'not measured'
_exptl_crystal_description block
_exptl_crystal_F_000 856
_exptl_crystal_size_max 0.28
_exptl_crystal_size_mid 0.20
_exptl_crystal_size_min 0.18
_refine_diff_density_max 1.038
_refine_diff_density_min -0.653
_refine_diff_density_rms 0.116
_refine_ls_extinction_method none
_refine_ls_goodness_of_fit_ref 1.090
_refine_ls_hydrogen_treatment constr
_refine_ls_matrix_type full
_refine_ls_number_parameters 211
_refine_ls_number_reflns 3204
_refine_ls_number_restraints 0
_refine_ls_restrained_S_all 1.090
_refine_ls_R_factor_all 0.0651
_refine_ls_R_factor_gt 0.0511
_refine_ls_shift/su_max 0.001
_refine_ls_shift/su_mean 0.000
_refine_ls_structure_factor_coef Fsqd
_refine_ls_weighting_details 'calc w=1/[\s^2^(Fo^2^)+(0.0396P)^2^+2.8324P] where P=(Fo^2^+2Fc^2^)/3'
_refine_ls_weighting_scheme calc
_refine_ls_wR_factor_gt 0.1155
_refine_ls_wR_factor_ref 0.1227
_reflns_number_gt 2664
_reflns_number_total 3204
_reflns_threshold_expression >2sigma(I)
_cod_data_source_file c0ce00469c.txt
_cod_data_source_block 5
_cod_original_sg_symbol_H-M P21/c
_cod_database_code 7205605

loop_
_symmetry_equiv_pos_as_xyz
'x, y, z'
'-x, y+1/2, -z+1/2'
'-x, -y, -z'
'x, -y-1/2, z-1/2'

loop_
_atom_site_label
_atom_site_type_symbol
_atom_site_fract_x
_atom_site_fract_y
_atom_site_fract_z
_atom_site_U_iso_or_equiv
_atom_site_adp_type
_atom_site_occupancy
_atom_site_symmetry_multiplicity
_atom_site_calc_flag
_atom_site_refinement_flags
_atom_site_disorder_assembly
_atom_site_disorder_group
Ag1 Ag 0.28245(6) 0.47834(2) 0.93623(3) 0.03205(17) Uani 1 1 d . . .
N1 N 0.0212(6) 0.5358(2) 0.8074(3) 0.0291(10) Uani 1 1 d . . .
C2 C -0.1480(9) 0.5247(3) 0.8078(5) 0.0361(13) Uani 1 1 d . . .
H2 H -0.1771 0.4852 0.8433 0.043 Uiso 1 1 calc R . .
N3 N -0.2763(6) 0.5755(2) 0.7525(3) 0.0269(9) Uani 1 1 d . . .
C4 C -0.1798(8) 0.6231(3) 0.7154(4) 0.0307(12) Uani 1 1 d . . .
H4 H -0.2308 0.6651 0.6734 0.037 Uiso 1 1 calc R . .
C5 C 0.0034(8) 0.5986(3) 0.7505(4) 0.0294(12) Uani 1 1 d . . .
H5 H 0.1036 0.6214 0.7375 0.035 Uiso 1 1 calc R . .
C6 C -0.4716(7) 0.5823(3) 0.7475(4) 0.0299(12) Uani 1 1 d . . .
H6A H -0.4731 0.6206 0.7987 0.036 Uiso 1 1 calc R . .
H6B H -0.5080 0.5370 0.7723 0.036 Uiso 1 1 calc R . .
C7 C -0.6176(7) 0.5996(3) 0.6334(4) 0.0270(11) Uani 1 1 d . . .
C8 C -0.6964(7) 0.5434(3) 0.5585(4) 0.0276(11) Uani 1 1 d . . .
C9 C -0.8299(7) 0.5593(3) 0.4536(4) 0.0305(12) Uani 1 1 d . . .
H9 H -0.8865 0.5212 0.4035 0.037 Uiso 1 1 calc R . .
C10 C -0.8835(7) 0.6287(3) 0.4195(4) 0.0295(12) Uani 1 1 d . . .
C11 C -0.8029(7) 0.6849(3) 0.4924(4) 0.0264(11) Uani 1 1 d . . .
C12 C -0.6724(7) 0.6705(3) 0.6023(4) 0.0259(11) Uani 1 1 d . . .
C13 C -0.5984(8) 0.7312(3) 0.6833(4) 0.0317(12) Uani 1 1 d . . .
H13A H -0.6645 0.7311 0.7329 0.048 Uiso 1 1 calc R . .
H13B H -0.6224 0.7767 0.6433 0.048 Uiso 1 1 calc R . .
H13C H -0.4601 0.7254 0.7264 0.048 Uiso 1 1 calc R . .
C14 C -0.6407(8) 0.4664(3) 0.5891(5) 0.0338(12) Uani 1 1 d . . .
H14A H -0.7174 0.4354 0.5274 0.051 Uiso 1 1 calc R . .
H14B H -0.6643 0.4539 0.6540 0.051 Uiso 1 1 calc R . .
H14C H -0.5042 0.4601 0.6056 0.051 Uiso 1 1 calc R . .
C15 C -1.0249(8) 0.6418(3) 0.3020(4) 0.0386(13) Uani 1 1 d . . .
H15A H -0.9587 0.6647 0.2609 0.058 Uiso 1 1 calc R . .
H15B H -1.1281 0.6731 0.3018 0.058 Uiso 1 1 calc R . .
H15C H -1.0795 0.5961 0.2671 0.058 Uiso 1 1 calc R . .
C16 C -0.8571(8) 0.7603(3) 0.4546(4) 0.0312(12) Uani 1 1 d . . .
H16A H -0.7420 0.7911 0.4873 0.037 Uiso 1 1 calc R . .
H16B H -0.9014 0.7623 0.3735 0.037 Uiso 1 1 calc R . .
N17 N -1.0092(6) 0.7891(2) 0.4846(3) 0.0273(9) Uani 1 1 d . . .
C18 C -1.0323(7) 0.8586(3) 0.5008(4) 0.0275(11) Uani 1 1 d . . .
H18 H -0.9457 0.8951 0.5008 0.033 Uiso 1 1 calc R . .
N19 N -1.1881(6) 0.8701(2) 0.5166(3) 0.0307(10) Uani 1 1 d . . .
C20 C -1.2704(8) 0.8041(3) 0.5115(4) 0.0317(12) Uani 1 1 d . . .
H20 H -1.3853 0.7950 0.5210 0.038 Uiso 1 1 calc R . .
C21 C -1.1616(8) 0.7541(3) 0.4909(5) 0.0336(12) Uani 1 1 d . . .
H21 H -1.1862 0.7042 0.4824 0.040 Uiso 1 1 calc R . .
Cl22 Cl 0.56975(17) 0.42197(7) 0.91072(11) 0.0298(3) Uani 1 1 d . . .

loop_
_atom_site_aniso_label
_atom_site_aniso_U_11
_atom_site_aniso_U_22
_atom_site_aniso_U_33
_atom_site_aniso_U_23
_atom_site_aniso_U_13
_atom_site_aniso_U_12
Ag1 0.0275(2) 0.0329(3) 0.0367(3) 0.00069(18) 0.01402(19) 0.00116(17)
N1 0.030(2) 0.033(2) 0.029(2) -0.0022(19) 0.016(2) 0.0015(18)
C2 0.044(3) 0.035(3) 0.031(3) -0.005(2) 0.018(3) -0.003(3)
N3 0.027(2) 0.029(2) 0.025(2) 0.0015(18) 0.0108(18) 0.0005(18)
C4 0.035(3) 0.033(3) 0.027(3) 0.001(2) 0.015(2) -0.002(2)
C5 0.032(3) 0.031(3) 0.029(3) -0.004(2) 0.016(2) -0.004(2)
C6 0.031(3) 0.035(3) 0.026(3) 0.000(2) 0.014(2) 0.002(2)
C7 0.024(3) 0.036(3) 0.023(3) 0.002(2) 0.013(2) 0.002(2)
C8 0.027(3) 0.030(3) 0.029(3) 0.002(2) 0.015(2) 0.001(2)
C9 0.029(3) 0.033(3) 0.030(3) -0.001(2) 0.012(2) 0.002(2)
C10 0.031(3) 0.034(3) 0.026(3) 0.001(2) 0.014(2) 0.001(2)
C11 0.023(2) 0.029(3) 0.030(3) 0.004(2) 0.013(2) 0.004(2)
C12 0.023(3) 0.031(3) 0.025(3) 0.001(2) 0.012(2) 0.002(2)
C13 0.032(3) 0.033(3) 0.028(3) -0.001(2) 0.010(2) 0.002(2)
C14 0.039(3) 0.029(3) 0.036(3) 0.003(2) 0.018(3) 0.005(2)
C15 0.041(3) 0.045(3) 0.027(3) 0.000(3) 0.010(3) 0.004(3)
C16 0.032(3) 0.038(3) 0.027(3) 0.004(2) 0.016(2) 0.005(2)
N17 0.026(2) 0.033(2) 0.023(2) 0.0018(18) 0.0095(18) 0.0024(18)
C18 0.025(3) 0.029(3) 0.027(3) 0.002(2) 0.010(2) 0.002(2)
N19 0.033(2) 0.035(3) 0.024(2) -0.0005(19) 0.0111(19) 0.000(2)
C20 0.029(3) 0.036(3) 0.034(3) -0.001(2) 0.017(2) 0.002(2)
C21 0.036(3) 0.035(3) 0.039(3) -0.002(3) 0.024(3) -0.005(2)
Cl22 0.0273(6) 0.0311(7) 0.0326(7) 0.0000(5) 0.0138(5) -0.0001(5)

loop_
_atom_type_symbol
_atom_type_description
_atom_type_scat_dispersion_real
_atom_type_scat_dispersion_imag
_atom_type_scat_source
C C 0.0033 0.0016 'International Tables Vol C Tables 4.2.6.8 and 6.1.1.4'
H H 0.0000 0.0000 'International Tables Vol C Tables 4.2.6.8 and 6.1.1.4'
N N 0.0061 0.0033 'International Tables Vol C Tables 4.2.6.8 and 6.1.1.4'
Cl Cl 0.1484 0.1585 'International Tables Vol C Tables 4.2.6.8 and 6.1.1.4'
Ag Ag -0.8971 1.1015 'International Tables Vol C Tables 4.2.6.8 and 6.1.1.4'

loop_
_geom_angle_atom_site_label_1
_geom_angle_atom_site_label_2
_geom_angle_atom_site_label_3
_geom_angle
_geom_angle_site_symmetry_1
_geom_angle_site_symmetry_3
_geom_angle_publ_flag
N1 Ag1 N19 109.85(16) . 2_446 ?
N1 Ag1 Cl22 128.25(11) . . ?
N19 Ag1 Cl22 93.04(12) 2_446 . ?
N1 Ag1 Cl22 102.25(11) . 3_667 ?
N19 Ag1 Cl22 119.22(11) 2_446 3_667 ?
Cl22 Ag1 Cl22 105.69(4) . 3_667 ?
N1 Ag1 Ag1 133.11(11) . 3_667 ?
N19 Ag1 Ag1 116.93(11) 2_446 3_667 ?
Cl22 Ag1 Ag1 53.90(3) . 3_667 ?
Cl22 Ag1 Ag1 51.79(3) 3_667 3_667 ?
C2 N1 C5 105.2(5) . . ?
C2 N1 Ag1 118.6(4) . . ?
C5 N1 Ag1 132.2(3) . . ?
N1 C2 N3 112.6(5) . . ?
N1 C2 H2 123.7 . . ?
N3 C2 H2 123.7 . . ?
C2 N3 C4 106.1(5) . . ?
C2 N3 C6 125.7(4) . . ?
C4 N3 C6 127.7(4) . . ?
C5 C4 N3 106.6(5) . . ?
C5 C4 H4 126.7 . . ?
N3 C4 H4 126.7 . . ?
C4 C5 N1 109.6(5) . . ?
C4 C5 H5 125.2 . . ?
N1 C5 H5 125.2 . . ?
N3 C6 C7 112.6(4) . . ?
N3 C6 H6A 109.1 . . ?
C7 C6 H6A 109.1 . . ?
N3 C6 H6B 109.1 . . ?
C7 C6 H6B 109.1 . . ?
H6A C6 H6B 107.8 . . ?
C12 C7 C8 120.6(5) . . ?
C12 C7 C6 120.6(5) . . ?
C8 C7 C6 118.8(5) . . ?
C9 C8 C7 118.8(5) . . ?
C9 C8 C14 119.2(5) . . ?
C7 C8 C14 122.0(5) . . ?
C10 C9 C8 122.1(5) . . ?
C10 C9 H9 119.0 . . ?
C8 C9 H9 119.0 . . ?
C9 C10 C11 119.6(5) . . ?
C9 C10 C15 118.8(5) . . ?
C11 C10 C15 121.6(5) . . ?
C10 C11 C12 120.0(5) . . ?
C10 C11 C16 119.6(5) . . ?
C12 C11 C16 120.4(5) . . ?
C7 C12 C11 118.8(5) . . ?
C7 C12 C13 121.5(5) . . ?
C11 C12 C13 119.7(4) . . ?
C12 C13 H13A 109.5 . . ?
C12 C13 H13B 109.5 . . ?
H13A C13 H13B 109.5 . . ?
C12 C13 H13C 109.5 . . ?
H13A C13 H13C 109.5 . . ?
H13B C13 H13C 109.5 . . ?
C8 C14 H14A 109.5 . . ?
C8 C14 H14B 109.5 . . ?
H14A C14 H14B 109.5 . . ?
C8 C14 H14C 109.5 . . ?
H14A C14 H14C 109.5 . . ?
H14B C14 H14C 109.5 . . ?
C10 C15 H15A 109.5 . . ?
C10 C15 H15B 109.5 . . ?
H15A C15 H15B 109.5 . . ?
C10 C15 H15C 109.5 . . ?
H15A C15 H15C 109.5 . . ?
H15B C15 H15C 109.5 . . ?
N17 C16 C11 113.2(4) . . ?
N17 C16 H16A 108.9 . . ?
C11 C16 H16A 108.9 . . ?
N17 C16 H16B 108.9 . . ?
C11 C16 H16B 108.9 . . ?
H16A C16 H16B 107.8 . . ?
C18 N17 C21 106.5(4) . . ?
C18 N17 C16 124.5(4) . . ?
C21 N17 C16 128.7(4) . . ?
N19 C18 N17 111.9(5) . . ?
N19 C18 H18 124.1 . . ?
N17 C18 H18 124.1 . . ?
C18 N19 C20 105.8(4) . . ?
C18 N19 Ag1 126.1(4) . 2_456 ?
C20 N19 Ag1 127.7(3) . 2_456 ?
C21 C20 N19 109.0(5) . . ?
C21 C20 H20 125.5 . . ?
N19 C20 H20 125.5 . . ?
C20 C21 N17 106.9(5) . . ?
C20 C21 H21 126.6 . . ?
N17 C21 H21 126.6 . . ?
Ag1 Cl22 Ag1 74.31(4) . 3_667 ?

loop_
_geom_bond_atom_site_label_1
_geom_bond_atom_site_label_2
_geom_bond_distance
_geom_bond_site_symmetry_2
_geom_bond_publ_flag
Ag1 N1 2.298(4) . ?
Ag1 N19 2.319(4) 2_446 ?
Ag1 Cl22 2.5761(14) . ?
Ag1 Cl22 2.6489(15) 3_667 ?
Ag1 Ag1 3.1561(13) 3_667 ?
N1 C2 1.310(7) . ?
N1 C5 1.373(7) . ?
C2 N3 1.347(7) . ?
C2 H2 0.9500 . ?
N3 C4 1.370(7) . ?
N3 C6 1.470(6) . ?
C4 C5 1.360(7) . ?
C4 H4 0.9500 . ?
C5 H5 0.9500 . ?
C6 C7 1.506(7) . ?
C6 H6A 0.9900 . ?
C6 H6B 0.9900 . ?
C7 C12 1.401(7) . ?
C7 C8 1.403(7) . ?
C8 C9 1.383(7) . ?
C8 C14 1.509(7) . ?
C9 C10 1.380(7) . ?
C9 H9 0.9500 . ?
C10 C11 1.391(7) . ?
C10 C15 1.514(7) . ?
C11 C12 1.419(7) . ?
C11 C16 1.499(7) . ?
C12 C13 1.507(7) . ?
C13 H13A 0.9800 . ?
C13 H13B 0.9800 . ?
C13 H13C 0.9800 . ?
C14 H14A 0.9800 . ?
C14 H14B 0.9800 . ?
C14 H14C 0.9800 . ?
C15 H15A 0.9800 . ?
C15 H15B 0.9800 . ?
C15 H15C 0.9800 . ?
C16 N17 1.474(6) . ?
C16 H16A 0.9900 . ?
C16 H16B 0.9900 . ?
N17 C18 1.341(6) . ?
N17 C21 1.365(6) . ?
C18 N19 1.306(6) . ?
C18 H18 0.9500 . ?
N19 C20 1.373(7) . ?
C20 C21 1.350(7) . ?
C20 H20 0.9500 . ?
C21 H21 0.9500 . ?

loop_
_geom_torsion_atom_site_label_1
_geom_torsion_atom_site_label_2
_geom_torsion_atom_site_label_3
_geom_torsion_atom_site_label_4
_geom_torsion
_geom_torsion_site_symmetry_1
_geom_torsion_site_symmetry_2
_geom_torsion_site_symmetry_3
_geom_torsion_site_symmetry_4
_geom_torsion_publ_flag
N19 Ag1 N1 C2 29.7(4) 2_446 . . . ?
Cl22 Ag1 N1 C2 140.5(3) . . . . ?
Cl22 Ag1 N1 C2 -97.9(4) 3_667 . . . ?
Ag1 Ag1 N1 C2 -146.3(3) 3_667 . . . ?
N19 Ag1 N1 C5 -176.5(4) 2_446 . . . ?
Cl22 Ag1 N1 C5 -65.6(5) . . . . ?
Cl22 Ag1 N1 C5 56.0(4) 3_667 . . . ?
Ag1 Ag1 N1 C5 7.5(5) 3_667 . . . ?
C5 N1 C2 N3 1.5(6) . . . . ?
Ag1 N1 C2 N3 161.7(3) . . . . ?
N1 C2 N3 C4 -0.9(6) . . . . ?
N1 C2 N3 C6 -173.4(5) . . . . ?
C2 N3 C4 C5 0.0(6) . . . . ?
C6 N3 C4 C5 172.2(5) . . . . ?
N3 C4 C5 N1 0.9(6) . . . . ?
C2 N1 C5 C4 -1.4(6) . . . . ?
Ag1 N1 C5 C4 -157.8(4) . . . . ?
C2 N3 C6 C7 -137.4(5) . . . . ?
C4 N3 C6 C7 51.9(7) . . . . ?
N3 C6 C7 C12 -95.4(6) . . . . ?
N3 C6 C7 C8 84.0(6) . . . . ?
C12 C7 C8 C9 -0.3(7) . . . . ?
C6 C7 C8 C9 -179.8(5) . . . . ?
C12 C7 C8 C14 180.0(5) . . . . ?
C6 C7 C8 C14 0.5(7) . . . . ?
C7 C8 C9 C10 2.0(8) . . . . ?
C14 C8 C9 C10 -178.3(5) . . . . ?
C8 C9 C10 C11 -0.5(8) . . . . ?
C8 C9 C10 C15 177.7(5) . . . . ?
C9 C10 C11 C12 -2.6(7) . . . . ?
C15 C10 C11 C12 179.3(5) . . . . ?
C9 C10 C11 C16 178.4(5) . . . . ?
C15 C10 C11 C16 0.3(7) . . . . ?
C8 C7 C12 C11 -2.6(7) . . . . ?
C6 C7 C12 C11 176.8(4) . . . . ?
C8 C7 C12 C13 176.4(5) . . . . ?
C6 C7 C12 C13 -4.2(7) . . . . ?
C10 C11 C12 C7 4.1(7) . . . . ?
C16 C11 C12 C7 -176.9(5) . . . . ?
C10 C11 C12 C13 -174.9(5) . . . . ?
C16 C11 C12 C13 4.1(7) . . . . ?
C10 C11 C16 N17 96.9(6) . . . . ?
C12 C11 C16 N17 -82.1(6) . . . . ?
C11 C16 N17 C18 152.6(5) . . . . ?
C11 C16 N17 C21 -34.4(7) . . . . ?
C21 N17 C18 N19 -0.2(6) . . . . ?
C16 N17 C18 N19 174.1(4) . . . . ?
N17 C18 N19 C20 0.7(6) . . . . ?
N17 C18 N19 Ag1 174.2(3) . . . 2_456 ?
C18 N19 C20 C21 -0.9(6) . . . . ?
Ag1 N19 C20 C21 -174.3(4) 2_456 . . . ?
N19 C20 C21 N17 0.8(6) . . . . ?
C18 N17 C21 C20 -0.4(6) . . . . ?
C16 N17 C21 C20 -174.4(5) . . . . ?
N1 Ag1 Cl22 Ag1 120.14(14) . . . 3_667 ?
N19 Ag1 Cl22 Ag1 -121.51(11) 2_446 . . 3_667 ?
Cl22 Ag1 Cl22 Ag1 0.0 3_667 . . 3_667 ?
